data_4077887
loop_
_publ_author_name
'Coles, Martyn P.'
'Hitchcock, Peter B.'
'Lappert, Michael F.'
'Protchenko, Andrey V.'

_publ_section_title
;
 Syntheses and Structures of the Crystalline, Highly Crowded
 1,3-Bis(trimethylsilyl)cyclopentadienyls [MCp&#x2033;3] (M = Y, Er, Yb),
 [PbCp&#x2033;2], [{YCp&#x2033;2(\m-OH)}2],
 [(ScCp&#x2033;2)2(\m-\h2:\h2-C2H4)],
 [YbCp&#x2033;2Cl(\m-Cl)K(18-crown-6)], and [{KCp&#x2033;}\\infty ]
;
_journal_issue 7
_journal_name_full Organometallics
_journal_page_first 2682
_journal_paper_doi 10.1021/om2009364
_journal_volume 31
_journal_year 2012
_chemical_compound_source 'synthesis as described'
_chemical_formula_moiety 'C44 H86 O2 Si8 Y2'
_chemical_formula_structural 'C44 H86 O2 Si8 Y2'
_chemical_formula_sum 'C44 H86 O2 Si8 Y2'
_chemical_formula_weight 1049.67
_chemical_name_common '[{Y(OH)(C5H3(SiMe3)2)2}2]'
_chemical_name_systematic
;
 ?
;
_space_group_IT_number 14
_symmetry_cell_setting monoclinic
_symmetry_Int_Tables_number 14
_symmetry_space_group_name_Hall '-P 2yn'
_symmetry_space_group_name_H-M 'P 1 21/n 1'
_atom_sites_solution_hydrogens geom
_atom_sites_solution_primary direct
_atom_sites_solution_secondary difmap
_audit_conform_dict_location ftp://ftp.iucr.org/cifdics/cif_core.dic
_audit_conform_dict_name cif_core.dic
_audit_conform_dict_version 2.1
_audit_creation_date 2000-09-22T15:08:27-00:00
_audit_creation_method 'WinGX routine CIF_UPDATE'
_cell_angle_alpha 90
_cell_angle_beta 100.045(2)
_cell_angle_gamma 90
_cell_formula_units_Z 2
_cell_length_a 12.0772(3)
_cell_length_b 15.7920(6)
_cell_length_c 15.5361(6)
_cell_measurement_reflns_used 11287
_cell_measurement_temperature 173(2)
_cell_measurement_theta_max 27.878
_cell_measurement_theta_min 3.705
_cell_measurement_wavelength 0.71073
_cell_volume 2917.67(17)
_computing_cell_refinement 'HKL Scalepack (Otwinowski & Minor 1997)'
_computing_data_reduction 'HKL Denzo and Scalepack (Otwinowski & Minor 1997)'
_computing_molecular_graphics 'Ortep-3 for Windows (Farrugia, 1997)'
_computing_publication_material 'WinGX publication routines (Farrugia, 1999)'
_computing_structure_refinement 'SHELXL-97 (Sheldrick, 1997)'
_computing_structure_solution 'SHELXS-97 (Sheldrick, 1997)'
_diffrn_ambient_temperature 173(2)
_diffrn_measured_fraction_theta_full 0.993
_diffrn_measured_fraction_theta_max 0.993
_diffrn_measurement_device KappaCCD
_diffrn_measurement_method CCD
_diffrn_radiation_monochromator graphite
_diffrn_radiation_probe x-ray
_diffrn_radiation_type MoK\a
_diffrn_radiation_wavelength 0.71073
_diffrn_reflns_av_R_equivalents 0.06
_diffrn_reflns_av_unetI/netI 0.0683
_diffrn_reflns_limit_h_max 12
_diffrn_reflns_limit_h_min -15
_diffrn_reflns_limit_k_max 15
_diffrn_reflns_limit_k_min -20
_diffrn_reflns_limit_l_max 20
_diffrn_reflns_limit_l_min -19
_diffrn_reflns_number 19840
_diffrn_reflns_theta_full 27.88
_diffrn_reflns_theta_max 27.88
_diffrn_reflns_theta_min 3.71
_exptl_absorpt_coefficient_mu 2.173
_exptl_absorpt_correction_T_max 0.520
_exptl_absorpt_correction_T_min 0.470
_exptl_absorpt_correction_type multi-scan
_exptl_absorpt_process_details
;
        [c.f. r.h. blessing, acta cryst. (1995), a51, 33-38]
;
_exptl_crystal_colour colourless
_exptl_crystal_density_diffrn 1.195
_exptl_crystal_density_method 'not measured'
_exptl_crystal_description prism
_exptl_crystal_F_000 1112
_exptl_crystal_size_max 0.4
_exptl_crystal_size_mid 0.3
_exptl_crystal_size_min 0.25
_refine_diff_density_max 0.43
_refine_diff_density_min -0.396
_refine_diff_density_rms 0.076
_refine_ls_extinction_method none
_refine_ls_goodness_of_fit_ref 1.046
_refine_ls_hydrogen_treatment mixed
_refine_ls_matrix_type full
_refine_ls_number_parameters 257
_refine_ls_number_reflns 6907
_refine_ls_number_restraints 0
_refine_ls_restrained_S_all 1.046
_refine_ls_R_factor_all 0.0742
_refine_ls_R_factor_gt 0.0446
_refine_ls_shift/su_max 0
_refine_ls_shift/su_mean 0
_refine_ls_structure_factor_coef Fsqd
_refine_ls_weighting_details 'calc w=1/[\s^2^(Fo^2^)+(0.0229P)^2^+2.4554P] where P=(Fo^2^+2Fc^2^)/3'
_refine_ls_weighting_scheme calc
_refine_ls_wR_factor_gt 0.0806
_refine_ls_wR_factor_ref 0.0897
_reflns_number_gt 5179
_reflns_number_total 6907
_reflns_threshold_expression >2sigma(I)
_cod_data_source_file om2009364_si_001.cif
_cod_data_source_block (5Y)-sep2900
_cod_original_sg_symbol_H-M P2(1)/n
_cod_database_code 4077887

loop_
_symmetry_equiv_pos_as_xyz
'x, y, z'
'-x+1/2, y+1/2, -z+1/2'
'-x, -y, -z'
'x-1/2, -y-1/2, z-1/2'

loop_
_atom_site_label
_atom_site_type_symbol
_atom_site_fract_x
_atom_site_fract_y
_atom_site_fract_z
_atom_site_U_iso_or_equiv
_atom_site_adp_type
_atom_site_occupancy
_atom_site_symmetry_multiplicity
_atom_site_calc_flag
_atom_site_refinement_flags
_atom_site_disorder_assembly
_atom_site_disorder_group
Y Y 0.08653(2) 0.077010(16) 0.066030(17) 0.01964(8) Uani 1 1 d . . .
Si1 Si 0.41178(6) 0.00504(5) 0.18112(5) 0.02676(18) Uani 1 1 d . A 1
Si2 Si 0.23479(7) 0.26831(6) -0.06162(7) 0.0388(2) Uani 1 1 d . A 1
Si3 Si -0.15365(6) 0.26303(5) 0.05775(5) 0.02588(18) Uani 1 1 d . B 1
Si4 Si 0.02538(7) -0.00315(5) 0.30557(5) 0.02750(19) Uani 1 1 d . B 1
O O -0.04176(19) 0.06027(14) -0.05489(15) 0.0247(5) Uani 1 1 d . . 1
H1 H -0.063(4) 0.085(3) -0.078(3) 0.066(18) Uiso 1 1 d . C 1
C1 C 0.3113(2) 0.05669(18) 0.09188(19) 0.0254(6) Uani 1 1 d . A 1
C2 C 0.2927(2) 0.14544(18) 0.08054(19) 0.0262(6) Uani 1 1 d . A 1
H2 H 0.3138 0.1867 0.1248 0.031 Uiso 1 1 calc R A 1
C3 C 0.2382(2) 0.16365(19) -0.00609(19) 0.0276(7) Uani 1 1 d . A 1
C4 C 0.2246(2) 0.08346(19) -0.04962(18) 0.0285(6) Uani 1 1 d . A 1
H4 H 0.1913 0.0748 -0.109 0.034 Uiso 1 1 calc R A 1
C5 C 0.2682(2) 0.02009(19) 0.00902(18) 0.0264(6) Uani 1 1 d . A 1
H5 H 0.269 -0.0386 -0.0043 0.032 Uiso 1 1 calc R A 1
C6 C 0.5564(3) 0.0318(3) 0.1638(2) 0.0506(10) Uani 1 1 d . A 1
H6C H 0.5675 0.0107 0.1066 0.076 Uiso 1 1 calc R A 1
H6B H 0.6115 0.0054 0.2098 0.076 Uiso 1 1 calc R A 1
H6A H 0.5664 0.0934 0.1659 0.076 Uiso 1 1 calc R A 1
C7 C 0.3946(3) 0.0451(2) 0.2909(2) 0.0425(8) Uani 1 1 d . A 1
H7C H 0.4084 0.1063 0.2939 0.064 Uiso 1 1 calc R A 1
H7B H 0.4485 0.0166 0.3361 0.064 Uiso 1 1 calc R A 1
H7A H 0.318 0.0335 0.3004 0.064 Uiso 1 1 calc R A 1
C8 C 0.3928(3) -0.1120(2) 0.1738(2) 0.0440(8) Uani 1 1 d . A 1
H8C H 0.3156 -0.1264 0.1797 0.066 Uiso 1 1 calc R A 1
H8B H 0.4455 -0.1392 0.2207 0.066 Uiso 1 1 calc R A 1
H8A H 0.4074 -0.1318 0.117 0.066 Uiso 1 1 calc R A 1
C9 C 0.3840(3) 0.2944(3) -0.0678(4) 0.096(2) Uani 1 1 d . A 1
H9C H 0.4153 0.2501 -0.1007 0.144 Uiso 1 1 calc R A 1
H9B H 0.428 0.2977 -0.0086 0.144 Uiso 1 1 calc R A 1
H9A H 0.3871 0.3489 -0.0973 0.144 Uiso 1 1 calc R A 1
C10 C 0.1764(3) 0.3545(2) -0.0015(3) 0.0522(10) Uani 1 1 d . A 1
H10C H 0.1802 0.4083 -0.0324 0.078 Uiso 1 1 calc R A 1
H10B H 0.2204 0.359 0.0577 0.078 Uiso 1 1 calc R A 1
H10A H 0.0979 0.3418 0.0021 0.078 Uiso 1 1 calc R A 1
C11 C 0.1506(4) 0.2617(3) -0.1728(3) 0.0675(12) Uani 1 1 d . A 1
H11C H 0.1841 0.2197 -0.207 0.101 Uiso 1 1 calc R A 1
H11B H 0.1495 0.3171 -0.2013 0.101 Uiso 1 1 calc R A 1
H11A H 0.0736 0.2447 -0.169 0.101 Uiso 1 1 calc R A 1
C12 C -0.0508(2) 0.19041(17) 0.12485(18) 0.0242(6) Uani 1 1 d . B 1
C13 C -0.0736(2) 0.11219(18) 0.16285(17) 0.0238(6) Uani 1 1 d . B 1
H13 H -0.143 0.0826 0.1496 0.029 Uiso 1 1 calc R B 1
C14 C 0.0214(2) 0.08374(18) 0.22358(17) 0.0248(6) Uani 1 1 d . B 1
C15 C 0.1048(2) 0.14777(18) 0.22307(18) 0.0263(6) Uani 1 1 d . B 1
H15 H 0.178 0.1472 0.2575 0.032 Uiso 1 1 calc R B 1
C16 C 0.0618(2) 0.21144(18) 0.16397(18) 0.0248(6) Uani 1 1 d . B 1
H16 H 0.1012 0.2608 0.1518 0.03 Uiso 1 1 calc R B 1
C17 C -0.1214(3) 0.3734(2) 0.0976(2) 0.0444(9) Uani 1 1 d . B 1
H17C H -0.1282 0.3772 0.1594 0.067 Uiso 1 1 calc R B 1
H17B H -0.1744 0.4128 0.0634 0.067 Uiso 1 1 calc R B 1
H17A H -0.0445 0.3882 0.0909 0.067 Uiso 1 1 calc R B 1
C18 C -0.1485(3) 0.2604(2) -0.0618(2) 0.0381(8) Uani 1 1 d . B 1
H18C H -0.0734 0.2771 -0.0711 0.057 Uiso 1 1 calc R B 1
H18B H -0.2044 0.2998 -0.0927 0.057 Uiso 1 1 calc R B 1
H18A H -0.165 0.203 -0.0842 0.057 Uiso 1 1 calc R B 1
C19 C -0.2991(2) 0.2345(2) 0.0721(2) 0.0387(8) Uani 1 1 d . B 1
H19C H -0.3153 0.176 0.0529 0.058 Uiso 1 1 calc R B 1
H19B H -0.353 0.2727 0.037 0.058 Uiso 1 1 calc R B 1
H19A H -0.3056 0.2399 0.1339 0.058 Uiso 1 1 calc R B 1
C20 C -0.1212(3) -0.0295(2) 0.3191(2) 0.0401(8) Uani 1 1 d . B 1
H20C H -0.1567 0.0208 0.3394 0.06 Uiso 1 1 calc R B 1
H20B H -0.1195 -0.075 0.3622 0.06 Uiso 1 1 calc R B 1
H20A H -0.1643 -0.048 0.263 0.06 Uiso 1 1 calc R B 1
C21 C 0.0926(3) -0.1027(2) 0.2747(2) 0.0424(8) Uani 1 1 d . B 1
H21C H 0.0508 -0.1239 0.2191 0.064 Uiso 1 1 calc R B 1
H21B H 0.0917 -0.1454 0.3203 0.064 Uiso 1 1 calc R B 1
H21A H 0.1705 -0.091 0.2685 0.064 Uiso 1 1 calc R B 1
C22 C 0.1080(3) 0.0347(2) 0.41169(19) 0.0365(8) Uani 1 1 d . B 1
H22C H 0.1846 0.0489 0.4038 0.055 Uiso 1 1 calc R B 1
H22B H 0.1109 -0.0101 0.4557 0.055 Uiso 1 1 calc R B 1
H22A H 0.0719 0.0851 0.4311 0.055 Uiso 1 1 calc R B 1

loop_
_atom_site_aniso_label
_atom_site_aniso_U_11
_atom_site_aniso_U_22
_atom_site_aniso_U_33
_atom_site_aniso_U_23
_atom_site_aniso_U_13
_atom_site_aniso_U_12
Y 0.02055(13) 0.01786(13) 0.02003(13) -0.00194(11) 0.00220(9) -0.00087(11)
Si1 0.0222(4) 0.0277(5) 0.0295(4) 0.0002(3) 0.0021(3) 0.0016(3)
Si2 0.0317(4) 0.0319(5) 0.0523(6) 0.0171(4) 0.0058(4) -0.0033(4)
Si3 0.0264(4) 0.0218(4) 0.0283(4) 0.0002(3) 0.0016(3) 0.0039(3)
Si4 0.0319(4) 0.0291(5) 0.0214(4) 0.0020(3) 0.0044(3) 0.0035(3)
O 0.0298(11) 0.0182(12) 0.0248(11) 0.0014(9) 0.0012(9) 0.0000(9)
C1 0.0195(13) 0.0262(16) 0.0308(16) 0.0003(12) 0.0050(12) -0.0012(11)
C2 0.0221(14) 0.0255(16) 0.0308(16) -0.0009(12) 0.0037(12) -0.0047(12)
C3 0.0242(14) 0.0271(17) 0.0312(16) 0.0057(13) 0.0043(12) -0.0048(12)
C4 0.0286(14) 0.0361(18) 0.0223(14) 0.0014(13) 0.0083(12) -0.0013(13)
C5 0.0233(14) 0.0275(17) 0.0301(16) -0.0017(12) 0.0095(12) 0.0017(12)
C6 0.0271(17) 0.067(3) 0.057(2) 0.006(2) 0.0056(16) -0.0016(17)
C7 0.0404(18) 0.052(2) 0.0337(19) -0.0033(16) 0.0021(15) 0.0117(16)
C8 0.051(2) 0.0333(19) 0.043(2) 0.0028(16) -0.0042(16) 0.0035(16)
C9 0.047(2) 0.067(3) 0.182(6) 0.063(4) 0.039(3) 0.001(2)
C10 0.057(2) 0.0285(19) 0.067(3) 0.0076(18) -0.0018(19) -0.0060(17)
C11 0.106(4) 0.051(3) 0.045(2) 0.017(2) 0.011(2) 0.010(2)
C12 0.0259(14) 0.0202(15) 0.0261(15) -0.0041(12) 0.0029(11) 0.0039(11)
C13 0.0270(14) 0.0234(15) 0.0211(14) -0.0013(11) 0.0043(11) 0.0011(12)
C14 0.0299(14) 0.0244(15) 0.0199(13) -0.0031(12) 0.0038(11) 0.0050(12)
C15 0.0256(14) 0.0264(16) 0.0253(15) -0.0076(12) 0.0003(12) 0.0033(12)
C16 0.0292(14) 0.0231(15) 0.0223(15) -0.0048(11) 0.0057(12) -0.0006(12)
C17 0.0434(19) 0.0262(18) 0.058(2) -0.0066(16) -0.0055(17) 0.0077(15)
C18 0.0430(18) 0.0363(19) 0.0344(18) 0.0057(15) 0.0052(14) 0.0060(15)
C19 0.0306(16) 0.040(2) 0.046(2) 0.0024(16) 0.0080(14) 0.0077(14)
C20 0.0411(18) 0.045(2) 0.0342(18) 0.0033(15) 0.0076(15) -0.0077(15)
C21 0.060(2) 0.0311(19) 0.0358(19) 0.0055(14) 0.0085(16) 0.0097(16)
C22 0.0371(17) 0.044(2) 0.0265(17) 0.0009(14) 0.0002(13) 0.0051(15)

loop_
_atom_type_symbol
_atom_type_description
_atom_type_scat_dispersion_real
_atom_type_scat_dispersion_imag
_atom_type_scat_source
C C 0.0033 0.0016 'International Tables Vol C Tables 4.2.6.8 and 6.1.1.4'
H H 0 0 'International Tables Vol C Tables 4.2.6.8 and 6.1.1.4'
Si Si 0.0817 0.0704 'International Tables Vol C Tables 4.2.6.8 and 6.1.1.4'
Y Y -2.7962 3.5667 'International Tables Vol C Tables 4.2.6.8 and 6.1.1.4'
O O 0.0106 0.006 'International Tables Vol C Tables 4.2.6.8 and 6.1.1.4'

loop_
_geom_angle_atom_site_label_1
_geom_angle_atom_site_label_2
_geom_angle_atom_site_label_3
_geom_angle
_geom_angle_site_symmetry_1
_geom_angle_site_symmetry_3
O Y O 72.35(10) . 3
O Y C15 139.16(8) . .
O Y C15 117.35(9) 3 .
O Y C4 82.01(8) . .
O Y C4 99.02(9) 3 .
C15 Y C4 130.03(9) . .
O Y C16 116.44(8) . .
O Y C16 140.30(9) 3 .
C15 Y C16 30.51(8) . .
C4 Y C16 120.18(9) . .
O Y C5 99.87(8) . .
O Y C5 81.31(9) 3 .
C15 Y C5 120.42(8) . .
C4 Y C5 30.37(8) . .
C16 Y C5 129.91(9) . .
O Y C3 97.65(8) . .
O Y C3 129.51(9) 3 .
C15 Y C3 102.46(9) . .
C4 Y C3 31.09(9) . .
C16 Y C3 89.14(9) . .
C5 Y C3 51.01(9) . .
O Y C2 127.96(9) . .
O Y C2 127.23(9) 3 .
C15 Y C2 80.02(9) . .
C4 Y C2 50.20(9) . .
C16 Y C2 79.98(9) . .
C5 Y C2 50.08(9) . .
C3 Y C2 30.68(8) . .
O Y C1 130.16(9) . .
O Y C1 96.89(9) 3 .
C15 Y C1 89.61(8) . .
C4 Y C1 50.98(9) . .
C16 Y C1 102.76(8) . .
C5 Y C1 30.84(8) . .
C3 Y C1 51.63(8) . .
C2 Y C1 30.72(8) . .
O Y C14 119.87(8) . .
O Y C14 90.20(8) 3 .
C15 Y C14 30.91(8) . .
C4 Y C14 158.05(9) . .
C16 Y C14 50.97(9) . .
C5 Y C14 134.62(8) . .
C3 Y C14 133.36(9) . .
C2 Y C14 108.68(9) . .
C1 Y C14 108.36(8) . .
O Y C12 89.21(8) . .
O Y C12 120.94(8) 3 .
C15 Y C12 50.89(8) . .
C4 Y C12 134.16(9) . .
C16 Y C12 30.86(8) . .
C5 Y C12 157.71(9) . .
C3 Y C12 107.87(9) . .
C2 Y C12 108.60(8) . .
C1 Y C12 133.61(8) . .
C14 Y C12 51.33(8) . .
O Y C13 91.92(8) . .
O Y C13 93.18(8) 3 .
C15 Y C13 49.94(8) . .
C4 Y C13 163.97(9) . .
C16 Y C13 49.88(8) . .
C5 Y C13 164.72(8) . .
C3 Y C13 137.17(9) . .
C2 Y C13 127.75(9) . .
C1 Y C13 137.81(8) . .
C14 Y C13 30.56(8) . .
C12 Y C13 30.35(8) . .
C6 Si1 C8 108.94(17) . .
C6 Si1 C1 107.39(15) . .
C8 Si1 C1 109.35(14) . .
C6 Si1 C7 108.17(17) . .
C8 Si1 C7 111.15(17) . .
C1 Si1 C7 111.73(14) . .
C11 Si2 C10 108.46(18) . .
C11 Si2 C3 110.28(16) . .
C10 Si2 C3 113.40(16) . .
C11 Si2 C9 110.1(2) . .
C10 Si2 C9 108.6(2) . .
C3 Si2 C9 106.02(16) . .
C19 Si3 C17 109.41(16) . .
C19 Si3 C12 109.50(14) . .
C17 Si3 C12 107.91(13) . .
C19 Si3 C18 107.98(15) . .
C17 Si3 C18 107.98(16) . .
C12 Si3 C18 113.99(13) . .
C20 Si4 C14 109.18(14) . .
C20 Si4 C22 110.03(15) . .
C14 Si4 C22 108.24(14) . .
C20 Si4 C21 107.72(16) . .
C14 Si4 C21 113.82(14) . .
C22 Si4 C21 107.82(15) . .
Y O Y 107.65(10) . 3
C5 C1 C2 105.2(2) . .
C5 C1 Si1 125.6(2) . .
C2 C1 Si1 126.2(2) . .
C5 C1 Y 73.36(15) . .
C2 C1 Y 74.41(15) . .
Si1 C1 Y 132.19(14) . .
C3 C2 C1 110.7(3) . .
C3 C2 Y 74.48(15) . .
C1 C2 Y 74.87(15) . .
C2 C3 C4 105.3(2) . .
C2 C3 Si2 126.0(2) . .
C4 C3 Si2 125.1(2) . .
C2 C3 Y 74.84(16) . .
C4 C3 Y 73.51(15) . .
Si2 C3 Y 133.23(14) . .
C5 C4 C3 109.1(3) . .
C5 C4 Y 74.96(16) . .
C3 C4 Y 75.40(16) . .
C4 C5 C1 109.6(3) . .
C4 C5 Y 74.68(16) . .
C1 C5 Y 75.80(15) . .
C13 C12 C16 105.4(2) . .
C13 C12 Si3 127.5(2) . .
C16 C12 Si3 125.8(2) . .
C13 C12 Y 74.87(15) . .
C16 C12 Y 72.76(15) . .
Si3 C12 Y 127.20(13) . .
C12 C13 C14 111.0(2) . .
C12 C13 Y 74.78(15) . .
C14 C13 Y 74.48(15) . .
C13 C14 C15 105.1(2) . .
C13 C14 Si4 127.3(2) . .
C15 C14 Si4 126.1(2) . .
C13 C14 Y 74.96(15) . .
C15 C14 Y 72.87(15) . .
Si4 C14 Y 127.76(13) . .
C16 C15 C14 109.3(2) . .
C16 C15 Y 74.80(16) . .
C14 C15 Y 76.22(15) . .
C15 C16 C12 109.2(3) . .
C15 C16 Y 74.68(16) . .
C12 C16 Y 76.38(15) . .

loop_
_geom_bond_atom_site_label_1
_geom_bond_atom_site_label_2
_geom_bond_distance
_geom_bond_site_symmetry_2
Y O 2.233(2) .
Y O 2.234(2) 3
Y C15 2.657(3) .
Y C4 2.658(3) .
Y C16 2.659(3) .
Y C5 2.662(3) .
Y C3 2.683(3) .
Y C2 2.687(3) .
Y C1 2.693(3) .
Y C14 2.701(3) .
Y C12 2.706(3) .
Y C13 2.707(3) .
Si1 C6 1.862(3) .
Si1 C8 1.863(3) .
Si1 C1 1.864(3) .
Si1 C7 1.865(3) .
Si2 C11 1.848(4) .
Si2 C10 1.859(4) .
Si2 C3 1.862(3) .
Si2 C9 1.867(4) .
Si3 C19 1.865(3) .
Si3 C17 1.868(3) .
Si3 C12 1.869(3) .
Si3 C18 1.870(3) .
Si4 C20 1.865(3) .
Si4 C14 1.867(3) .
Si4 C22 1.870(3) .
Si4 C21 1.870(3) .
O Y 2.234(2) 3
C1 C5 1.424(4) .
C1 C2 1.425(4) .
C2 C3 1.421(4) .
C3 C4 1.431(4) .
C4 C5 1.393(4) .
C12 C13 1.417(4) .
C12 C16 1.428(4) .
C13 C14 1.425(4) .
C14 C15 1.428(4) .
C15 C16 1.399(4) .
